data_4305605
loop_
_publ_author_name
'Rosalice M. Silva'
'Chengeto Gwengo'
'Sergey V. Lindeman'
'Mark D. Smith'
'Gary J. Long'
'Fernande Grandjean'
'James R. Gardinier'

_publ_section_title
;
A Second-Generation Janus Scorpionate Ligand: Controlling Coordination
Modes in Iron(II) Complexes by Steric Modulation
;
_journal_name_full 'Inorganic Chemistry'
_journal_page_first 7233
_journal_page_last 7242
_journal_paper_doi 10.1021/ic8005794
_journal_volume 47
_journal_year 2008
_chemical_formula_sum 'C26 H46 B2 Cl6 Fe N12 O6 S18'
_chemical_formula_weight 1490.00
_chemical_name_systematic
; 
 ? 
;
_space_group_IT_number 2
_symmetry_cell_setting triclinic
_symmetry_space_group_name_Hall '-P 1'
_symmetry_space_group_name_H-M 'P -1'
_atom_sites_solution_hydrogens difmap
_atom_sites_solution_primary direct
_atom_sites_solution_secondary difmap
_audit_creation_method SHELXL-97
_cell_angle_alpha 116.0080(10)
_cell_angle_beta 94.4850(10)
_cell_angle_gamma 115.0470(10)
_cell_formula_units_Z 1
_cell_length_a 12.0552(2)
_cell_length_b 12.4970(2)
_cell_length_c 13.3489(2)
_cell_measurement_reflns_used 5231
_cell_measurement_temperature 100(2)
_cell_measurement_theta_max 66
_cell_measurement_theta_min 4
_cell_volume 1549.09(5)
_computing_cell_refinement 'SAINT v7.23A (Bruker, 2005)'
_computing_data_collection 'APEX2 v2.0-2 (Bruker, 2005)'
_computing_data_reduction 'SADABS-2004/1 (Bruker, 2005)'
_computing_molecular_graphics 'XP v5.1 (Bruker, 1998)'
_computing_publication_material 'XCIF v6.12 (Bruker, 2001)'
_computing_structure_refinement 'SHELXL-97 v.97-2 (Sheldrick, 1993-1997)'
_computing_structure_solution 'XS/SHELXTL v6.12 (Bruker, 2001)'
_diffrn_ambient_temperature 100(2)
_diffrn_measured_fraction_theta_full 0.918
_diffrn_measured_fraction_theta_max 0.968
_diffrn_measurement_device_type 'Bruker APEX2 CCD detector'
_diffrn_measurement_method '\w scans'
_diffrn_radiation_monochromator graphite
_diffrn_radiation_source 'fine-focus sealed tube'
_diffrn_radiation_type CuK\a
_diffrn_radiation_wavelength 1.54178
_diffrn_reflns_av_R_equivalents 0.0194
_diffrn_reflns_av_sigmaI/netI 0.0185
_diffrn_reflns_limit_h_max 14
_diffrn_reflns_limit_h_min -14
_diffrn_reflns_limit_k_max 13
_diffrn_reflns_limit_k_min -14
_diffrn_reflns_limit_l_max 15
_diffrn_reflns_limit_l_min 0
_diffrn_reflns_number 12780
_diffrn_reflns_theta_full 67.17
_diffrn_reflns_theta_max 67.17
_diffrn_reflns_theta_min 3.89
_exptl_absorpt_coefficient_mu 10.409
_exptl_absorpt_correction_T_max 0.2300
_exptl_absorpt_correction_T_min 0.0891
_exptl_absorpt_correction_type numerical
_exptl_absorpt_process_details
;
 Numerical absorption correction based on the actual
 shape of crystal followed by:
 SADABS. Program for empirical absorption correction of
 area-detector data. University of Goetingen. Germany. 
 Sheldrick, G. M. 1996
;
_exptl_crystal_colour 'pale orange'
_exptl_crystal_density_diffrn 1.597
_exptl_crystal_density_method 'not measured'
_exptl_crystal_description block
_exptl_crystal_F_000 760
_exptl_crystal_size_max 0.45
_exptl_crystal_size_mid 0.25
_exptl_crystal_size_min 0.20
_refine_diff_density_max 0.488
_refine_diff_density_min -0.332
_refine_diff_density_rms 0.051
_refine_ls_extinction_coef 0.00133(9)
_refine_ls_extinction_expression Fc^*^=kFc[1+0.001xFc^2^\l^3^/sin(2\q)]^-1/4^
_refine_ls_extinction_method SHELXL
_refine_ls_goodness_of_fit_ref 1.023
_refine_ls_hydrogen_treatment refall
_refine_ls_matrix_type full
_refine_ls_number_parameters 415
_refine_ls_number_reflns 5074
_refine_ls_number_restraints 0
_refine_ls_restrained_S_all 1.023
_refine_ls_R_factor_all 0.0223
_refine_ls_R_factor_gt 0.0221
_refine_ls_shift/su_max 0.008
_refine_ls_shift/su_mean 0.001
_refine_ls_structure_factor_coef Fsqd
_refine_ls_weighting_details 'calc w=1/[\s^2^(Fo^2^)+(0.0271P)^2^+1.1561P] where P=(Fo^2^+2Fc^2^)/3'
_refine_ls_weighting_scheme calc
_refine_ls_wR_factor_gt 0.0553
_refine_ls_wR_factor_ref 0.0555
_reflns_number_gt 4999
_reflns_number_total 5074
_reflns_threshold_expression >2sigma(I)
_cod_data_source_file ic8005794-file003_7.cif
_cod_data_source_block 7-2CHCl3
_cod_original_cell_volume 1549.09(4)
_cod_database_code 4305605

loop_
_symmetry_equiv_pos_as_xyz
'x, y, z'
'-x, -y, -z'

loop_
_atom_site_label
_atom_site_type_symbol
_atom_site_fract_x
_atom_site_fract_y
_atom_site_fract_z
_atom_site_U_iso_or_equiv
_atom_site_adp_type
_atom_site_occupancy
_atom_site_symmetry_multiplicity
_atom_site_calc_flag
_atom_site_refinement_flags
_atom_site_disorder_assembly
_atom_site_disorder_group
Fe1 Fe 0.5000 0.0000 0.5000 0.01358(9) Uani 1 2 d S . .
S1A S 0.21571(4) -0.07394(4) 0.33105(4) 0.01896(10) Uani 1 1 d . . .
S2A S 0.51221(4) -0.27230(4) 0.36364(4) 0.01772(10) Uani 1 1 d . . .
S3A S 0.62305(4) 0.13809(4) 0.35914(4) 0.01684(10) Uani 1 1 d . . .
O1 O 0.36110(12) 0.00186(12) 0.38835(11) 0.0208(3) Uani 1 1 d . . .
O2 O 0.42124(11) -0.21694(12) 0.39742(11) 0.0184(3) Uani 1 1 d . . .
O3 O 0.62527(12) 0.04535(13) 0.40440(11) 0.0195(3) Uani 1 1 d . . .
C1A C 0.1589(2) -0.2509(2) 0.2834(2) 0.0303(5) Uani 1 1 d . . .
C2A C 0.1494(2) -0.0327(3) 0.4480(2) 0.0307(5) Uani 1 1 d . . .
C3A C 0.5127(2) -0.3543(2) 0.44481(19) 0.0298(4) Uani 1 1 d . . .
C4A C 0.4179(2) -0.4244(2) 0.22144(17) 0.0255(4) Uani 1 1 d . . .
C5A C 0.7800(2) 0.2905(2) 0.43466(19) 0.0272(4) Uani 1 1 d . . .
C6A C 0.6402(2) 0.0621(2) 0.21723(17) 0.0232(4) Uani 1 1 d . . .
H1A H 0.187(3) -0.285(3) 0.219(3) 0.054(8) Uiso 1 1 d . . .
H1B H 0.065(2) -0.299(2) 0.263(2) 0.033(6) Uiso 1 1 d . . .
H1C H 0.199(3) -0.253(3) 0.351(2) 0.046(7) Uiso 1 1 d . . .
H2A H 0.173(2) 0.061(3) 0.481(2) 0.041(7) Uiso 1 1 d . . .
H2B H 0.183(3) -0.045(3) 0.503(3) 0.047(8) Uiso 1 1 d . . .
H2C H 0.057(3) -0.093(3) 0.412(2) 0.037(6) Uiso 1 1 d . . .
H3A H 0.423(2) -0.420(2) 0.433(2) 0.031(6) Uiso 1 1 d . . .
H3B H 0.554(2) -0.281(3) 0.524(2) 0.038(7) Uiso 1 1 d . . .
H3C H 0.556(2) -0.403(3) 0.418(2) 0.036(6) Uiso 1 1 d . . .
H4A H 0.337(2) -0.484(2) 0.2261(19) 0.028(6) Uiso 1 1 d . . .
H4B H 0.467(2) -0.469(3) 0.197(2) 0.036(6) Uiso 1 1 d . . .
H4C H 0.399(2) -0.396(3) 0.168(2) 0.037(6) Uiso 1 1 d . . .
H5A H 0.841(3) 0.264(3) 0.432(2) 0.039(7) Uiso 1 1 d . . .
H5B H 0.785(2) 0.342(3) 0.518(2) 0.042(7) Uiso 1 1 d . . .
H5C H 0.790(2) 0.343(3) 0.401(2) 0.038(7) Uiso 1 1 d . . .
H6A H 0.646(2) 0.121(3) 0.187(2) 0.037(6) Uiso 1 1 d . . .
H6B H 0.713(2) 0.052(2) 0.224(2) 0.032(6) Uiso 1 1 d . . .
H6C H 0.564(2) -0.023(2) 0.1708(19) 0.025(5) Uiso 1 1 d . . .
S1 S 1.22471(4) 0.28265(4) 0.73222(4) 0.01962(10) Uani 1 1 d . . .
S2 S 1.10098(4) 0.28401(4) 0.91977(4) 0.01857(10) Uani 1 1 d . . .
S3 S 1.01531(4) 0.57860(4) 0.74144(4) 0.02065(10) Uani 1 1 d . . .
S4 S 1.13904(4) 0.85955(4) 0.96289(4) 0.02331(11) Uani 1 1 d . . .
S5 S 1.49193(4) 0.71304(4) 0.74332(4) 0.02022(10) Uani 1 1 d . . .
S6 S 1.66394(4) 0.77558(4) 0.96067(4) 0.01988(10) Uani 1 1 d . . .
N1 N 1.20068(13) 0.49082(15) 0.89605(12) 0.0157(3) Uani 1 1 d . . .
N2 N 1.15773(14) 0.53229(15) 0.99143(13) 0.0193(3) Uani 1 1 d . . .
N3 N 1.24439(14) 0.71468(14) 0.91309(13) 0.0169(3) Uani 1 1 d . . .
N4 N 1.32855(15) 0.83253(16) 1.02016(14) 0.0235(3) Uani 1 1 d . . .
N5 N 1.42105(14) 0.65646(15) 0.91063(13) 0.0171(3) Uani 1 1 d . . .
N6 N 1.46504(15) 0.66525(16) 1.01447(14) 0.0224(3) Uani 1 1 d . . .
B1 B 1.27390(19) 0.5948(2) 0.85729(18) 0.0175(4) Uani 1 1 d . . .
C1 C 1.18161(16) 0.36196(18) 0.84580(15) 0.0159(3) Uani 1 1 d . . .
C2 C 1.10396(17) 0.43494(19) 1.01272(16) 0.0193(4) Uani 1 1 d . . .
C3 C 1.13648(17) 0.70810(18) 0.86723(16) 0.0180(4) Uani 1 1 d . . .
C4 C 1.28548(19) 0.9165(2) 1.05599(18) 0.0257(4) Uani 1 1 d . . .
C5 C 1.51229(16) 0.70920(17) 0.86637(15) 0.0162(3) Uani 1 1 d . . .
C6 C 1.58892(19) 0.7244(2) 1.04966(17) 0.0228(4) Uani 1 1 d . . .
H1 H 1.2426(19) 0.545(2) 0.7619(18) 0.018(5) Uiso 1 1 d . . .
H2 H 1.068(2) 0.445(2) 1.073(2) 0.024(5) Uiso 1 1 d . . .
H4 H 1.331(2) 1.001(3) 1.126(2) 0.035(6) Uiso 1 1 d . . .
H6 H 1.636(2) 0.739(2) 1.119(2) 0.034(6) Uiso 1 1 d . . .
Cl1 Cl 2.03992(5) 0.94568(5) 0.70574(5) 0.03237(12) Uani 1 1 d . . .
Cl2 Cl 1.78903(5) 0.77399(6) 0.71303(5) 0.03612(13) Uani 1 1 d . . .
Cl3 Cl 1.86589(5) 0.66833(6) 0.50878(4) 0.03735(13) Uani 1 1 d . . .
C1S C 1.92086(19) 0.7753(2) 0.66300(17) 0.0240(4) Uani 1 1 d . . .
H1S H 1.957(2) 0.738(2) 0.6946(18) 0.020(5) Uiso 1 1 d . . .

loop_
_atom_site_aniso_label
_atom_site_aniso_U_11
_atom_site_aniso_U_22
_atom_site_aniso_U_33
_atom_site_aniso_U_23
_atom_site_aniso_U_13
_atom_site_aniso_U_12
Fe1 0.01506(19) 0.01185(18) 0.01622(19) 0.00816(16) 0.00756(16) 0.00746(15)
S1A 0.0179(2) 0.0177(2) 0.0202(2) 0.00974(18) 0.00383(18) 0.00883(17)
S2A 0.0181(2) 0.0147(2) 0.0192(2) 0.00662(17) 0.00698(17) 0.00965(17)
S3A 0.0187(2) 0.0175(2) 0.0200(2) 0.01220(17) 0.01085(18) 0.01052(17)
O1 0.0170(6) 0.0205(6) 0.0252(7) 0.0131(5) 0.0059(5) 0.0087(5)
O2 0.0182(6) 0.0145(6) 0.0224(6) 0.0076(5) 0.0072(5) 0.0102(5)
O3 0.0237(6) 0.0215(6) 0.0253(7) 0.0167(6) 0.0149(6) 0.0153(5)
C1A 0.0234(11) 0.0160(9) 0.0387(12) 0.0097(9) -0.0015(10) 0.0067(8)
C2A 0.0231(11) 0.0399(13) 0.0277(11) 0.0135(10) 0.0091(9) 0.0190(10)
C3A 0.0424(13) 0.0309(11) 0.0260(11) 0.0151(10) 0.0106(10) 0.0262(11)
C4A 0.0305(11) 0.0202(9) 0.0196(10) 0.0055(8) 0.0089(9) 0.0129(9)
C5A 0.0273(11) 0.0197(9) 0.0266(11) 0.0119(9) 0.0069(9) 0.0063(8)
C6A 0.0253(10) 0.0266(10) 0.0207(9) 0.0125(9) 0.0109(9) 0.0147(9)
S1 0.0230(2) 0.0214(2) 0.0178(2) 0.00952(18) 0.00923(18) 0.01426(18)
S2 0.0195(2) 0.0181(2) 0.0227(2) 0.01296(18) 0.00999(18) 0.01021(17)
S3 0.0184(2) 0.0212(2) 0.0221(2) 0.01234(19) 0.00475(18) 0.00922(18)
S4 0.0248(2) 0.0176(2) 0.0309(2) 0.01310(19) 0.0130(2) 0.01231(18)
S5 0.0210(2) 0.0223(2) 0.0203(2) 0.01360(18) 0.00930(18) 0.01039(18)
S6 0.0156(2) 0.0190(2) 0.0249(2) 0.01188(18) 0.00528(18) 0.00846(17)
N1 0.0149(7) 0.0166(7) 0.0158(7) 0.0081(6) 0.0062(6) 0.0083(6)
N2 0.0192(7) 0.0201(8) 0.0197(8) 0.0100(6) 0.0102(6) 0.0106(6)
N3 0.0160(7) 0.0145(7) 0.0189(7) 0.0093(6) 0.0052(6) 0.0063(6)
N4 0.0221(8) 0.0166(7) 0.0227(8) 0.0076(7) 0.0044(7) 0.0059(6)
N5 0.0176(7) 0.0184(7) 0.0172(7) 0.0112(6) 0.0055(6) 0.0087(6)
N6 0.0228(8) 0.0269(8) 0.0209(8) 0.0160(7) 0.0055(7) 0.0118(7)
B1 0.0169(10) 0.0173(9) 0.0206(10) 0.0112(8) 0.0073(8) 0.0089(8)
C1 0.0121(8) 0.0189(8) 0.0165(8) 0.0099(7) 0.0028(7) 0.0074(7)
C2 0.0203(9) 0.0210(9) 0.0197(9) 0.0110(8) 0.0106(8) 0.0120(7)
C3 0.0200(9) 0.0162(8) 0.0238(9) 0.0144(8) 0.0119(8) 0.0091(7)
C4 0.0261(10) 0.0168(9) 0.0261(10) 0.0084(8) 0.0080(9) 0.0076(8)
C5 0.0181(8) 0.0114(8) 0.0196(9) 0.0068(7) 0.0070(7) 0.0091(7)
C6 0.0233(10) 0.0256(10) 0.0230(10) 0.0155(8) 0.0061(8) 0.0127(8)
Cl1 0.0267(2) 0.0257(2) 0.0415(3) 0.0148(2) 0.0104(2) 0.0139(2)
Cl2 0.0366(3) 0.0437(3) 0.0411(3) 0.0266(2) 0.0239(2) 0.0242(2)
Cl3 0.0396(3) 0.0377(3) 0.0238(2) 0.0099(2) 0.0078(2) 0.0180(2)
C1S 0.0278(10) 0.0267(10) 0.0237(10) 0.0148(8) 0.0094(8) 0.0170(8)

loop_
_atom_type_symbol
_atom_type_description
_atom_type_scat_dispersion_real
_atom_type_scat_dispersion_imag
_atom_type_scat_source
C C 0.0181 0.0091 'International Tables Vol C Tables 4.2.6.8 and 6.1.1.4'
H H 0.0000 0.0000 'International Tables Vol C Tables 4.2.6.8 and 6.1.1.4'
B B 0.0090 0.0039 'International Tables Vol C Tables 4.2.6.8 and 6.1.1.4'
N N 0.0311 0.0180 'International Tables Vol C Tables 4.2.6.8 and 6.1.1.4'
O O 0.0492 0.0322 'International Tables Vol C Tables 4.2.6.8 and 6.1.1.4'
S S 0.3331 0.5567 'International Tables Vol C Tables 4.2.6.8 and 6.1.1.4'
Cl Cl 0.3639 0.7018 'International Tables Vol C Tables 4.2.6.8 and 6.1.1.4'
Fe Fe -1.1336 3.1974 'International Tables Vol C Tables 4.2.6.8 and 6.1.1.4'

loop_
_geom_angle_atom_site_label_1
_geom_angle_atom_site_label_2
_geom_angle_atom_site_label_3
_geom_angle
_geom_angle_site_symmetry_1
_geom_angle_site_symmetry_3
_geom_angle_publ_flag
O3 Fe1 O3 180.0 . 2_656 ?
O3 Fe1 O2 85.23(5) . 2_656 ?
O3 Fe1 O2 94.78(5) 2_656 2_656 ?
O3 Fe1 O2 94.77(5) . . ?
O3 Fe1 O2 85.22(5) 2_656 . ?
O2 Fe1 O2 180.0 2_656 . ?
O3 Fe1 O1 87.92(5) . . ?
O3 Fe1 O1 92.08(5) 2_656 . ?
O2 Fe1 O1 85.10(5) 2_656 . ?
O2 Fe1 O1 94.91(5) . . ?
O3 Fe1 O1 92.08(5) . 2_656 ?
O3 Fe1 O1 87.92(5) 2_656 2_656 ?
O2 Fe1 O1 94.91(5) 2_656 2_656 ?
O2 Fe1 O1 85.09(5) . 2_656 ?
O1 Fe1 O1 180.0 . 2_656 ?
O1 S1A C1A 105.69(9) . . ?
O1 S1A C2A 106.48(9) . . ?
C1A S1A C2A 98.76(12) . . ?
O2 S2A C4A 103.69(9) . . ?
O2 S2A C3A 105.65(9) . . ?
C4A S2A C3A 98.23(10) . . ?
O3 S3A C6A 103.60(8) . . ?
O3 S3A C5A 105.35(9) . . ?
C6A S3A C5A 98.43(10) . . ?
S1A O1 Fe1 139.00(7) . . ?
S2A O2 Fe1 118.94(7) . . ?
S3A O3 Fe1 118.09(7) . . ?
S1A C1A H1A 105.8(18) . . ?
S1A C1A H1B 108.3(14) . . ?
H1A C1A H1B 113(2) . . ?
S1A C1A H1C 107.4(15) . . ?
H1A C1A H1C 112(2) . . ?
H1B C1A H1C 110(2) . . ?
S1A C2A H2A 106.7(16) . . ?
S1A C2A H2B 109.3(17) . . ?
H2A C2A H2B 111(2) . . ?
S1A C2A H2C 106.1(15) . . ?
H2A C2A H2C 111(2) . . ?
H2B C2A H2C 113(2) . . ?
S2A C3A H3A 110.6(13) . . ?
S2A C3A H3B 104.5(15) . . ?
H3A C3A H3B 110(2) . . ?
S2A C3A H3C 109.2(15) . . ?
H3A C3A H3C 109(2) . . ?
H3B C3A H3C 113(2) . . ?
S2A C4A H4A 108.7(13) . . ?
S2A C4A H4B 108.4(15) . . ?
H4A C4A H4B 111.9(19) . . ?
S2A C4A H4C 107.8(15) . . ?
H4A C4A H4C 109.2(19) . . ?
H4B C4A H4C 111(2) . . ?
S3A C5A H5A 108.6(16) . . ?
S3A C5A H5B 107.0(15) . . ?
H5A C5A H5B 108(2) . . ?
S3A C5A H5C 109.4(16) . . ?
H5A C5A H5C 112(2) . . ?
H5B C5A H5C 111(2) . . ?
S3A C6A H6A 106.8(14) . . ?
S3A C6A H6B 109.1(14) . . ?
H6A C6A H6B 114(2) . . ?
S3A C6A H6C 105.8(13) . . ?
H6A C6A H6C 109(2) . . ?
H6B C6A H6C 111.5(19) . . ?
C2 S2 C1 89.03(8) . . ?
C4 S4 C3 89.16(9) . . ?
C6 S6 C5 89.33(9) . . ?
C1 N1 N2 116.33(14) . . ?
C1 N1 B1 123.81(14) . . ?
N2 N1 B1 119.76(14) . . ?
C2 N2 N1 110.93(15) . . ?
C3 N3 N4 116.48(14) . . ?
C3 N3 B1 124.25(15) . . ?
N4 N3 B1 119.14(14) . . ?
C4 N4 N3 110.73(16) . . ?
C5 N5 N6 116.34(14) . . ?
C5 N5 B1 124.89(14) . . ?
N6 N5 B1 118.69(14) . . ?
C6 N6 N5 110.96(15) . . ?
N5 B1 N1 107.49(14) . . ?
N5 B1 N3 108.21(14) . . ?
N1 B1 N3 107.53(14) . . ?
N5 B1 H1 112.3(11) . . ?
N1 B1 H1 111.2(11) . . ?
N3 B1 H1 109.9(10) . . ?
N1 C1 S1 128.15(13) . . ?
N1 C1 S2 108.57(12) . . ?
S1 C1 S2 123.28(10) . . ?
N2 C2 S2 115.12(14) . . ?
N2 C2 H2 122.2(13) . . ?
S2 C2 H2 122.7(13) . . ?
N3 C3 S3 127.83(14) . . ?
N3 C3 S4 108.67(13) . . ?
S3 C3 S4 123.50(11) . . ?
N4 C4 S4 114.97(15) . . ?
N4 C4 H4 121.6(15) . . ?
S4 C4 H4 123.4(15) . . ?
N5 C5 S5 128.34(13) . . ?
N5 C5 S6 108.39(12) . . ?
S5 C5 S6 123.26(10) . . ?
N6 C6 S6 114.98(14) . . ?
N6 C6 H6 122.7(15) . . ?
S6 C6 H6 122.4(15) . . ?
Cl3 C1S Cl2 109.72(11) . . ?
Cl3 C1S Cl1 109.62(10) . . ?
Cl2 C1S Cl1 110.87(10) . . ?
Cl3 C1S H1S 107.4(13) . . ?
Cl2 C1S H1S 109.1(12) . . ?
Cl1 C1S H1S 110.0(13) . . ?

loop_
_geom_bond_atom_site_label_1
_geom_bond_atom_site_label_2
_geom_bond_distance
_geom_bond_site_symmetry_2
_geom_bond_publ_flag
Fe1 O3 2.1075(12) . ?
Fe1 O3 2.1075(12) 2_656 ?
Fe1 O2 2.1184(11) 2_656 ?
Fe1 O2 2.1184(11) . ?
Fe1 O1 2.1676(12) . ?
Fe1 O1 2.1677(12) 2_656 ?
S1A O1 1.5177(13) . ?
S1A C1A 1.7833(19) . ?
S1A C2A 1.783(2) . ?
S2A O2 1.5267(12) . ?
S2A C4A 1.7825(19) . ?
S2A C3A 1.789(2) . ?
S3A O3 1.5320(12) . ?
S3A C6A 1.7841(19) . ?
S3A C5A 1.786(2) . ?
C1A H1A 0.94(3) . ?
C1A H1B 0.97(2) . ?
C1A H1C 1.01(3) . ?
C2A H2A 0.95(3) . ?
C2A H2B 0.91(3) . ?
C2A H2C 0.97(3) . ?
C3A H3A 0.99(2) . ?
C3A H3B 0.94(3) . ?
C3A H3C 0.94(3) . ?
C4A H4A 0.97(2) . ?
C4A H4B 0.95(3) . ?
C4A H4C 0.96(3) . ?
C5A H5A 0.92(3) . ?
C5A H5B 0.99(3) . ?
C5A H5C 0.93(3) . ?
C6A H6A 0.96(3) . ?
C6A H6B 0.94(2) . ?
C6A H6C 0.93(2) . ?
S1 C1 1.6710(17) . ?
S2 C2 1.7267(18) . ?
S2 C1 1.7494(17) . ?
S3 C3 1.6746(19) . ?
S4 C4 1.728(2) . ?
S4 C3 1.7431(18) . ?
S5 C5 1.6663(18) . ?
S6 C6 1.7271(19) . ?
S6 C5 1.7479(18) . ?
N1 C1 1.346(2) . ?
N1 N2 1.382(2) . ?
N1 B1 1.557(2) . ?
N2 C2 1.283(2) . ?
N3 C3 1.347(2) . ?
N3 N4 1.380(2) . ?
N3 B1 1.562(2) . ?
N4 C4 1.288(3) . ?
N5 C5 1.350(2) . ?
N5 N6 1.385(2) . ?
N5 B1 1.553(2) . ?
N6 C6 1.284(3) . ?
B1 H1 1.09(2) . ?
C2 H2 0.93(2) . ?
C4 H4 0.92(3) . ?
C6 H6 0.94(3) . ?
Cl1 C1S 1.772(2) . ?
Cl2 C1S 1.768(2) . ?
Cl3 C1S 1.757(2) . ?
C1S H1S 0.95(2) . ?
